data_1001578
loop_
_publ_author_name
'Gotor, F J'
'Odier, P'
'Gervais, M'
'Choisnet, J'
'Monod, Ph'

_publ_section_title
;
Synthesis of YBa~2~Cu~3~O~7-x~ by sol-gel route. Formation of YBaCuO
oxycarbonate intermediate
;
_journal_coden_ASTM PHYCE6
_journal_name_full 'Physica C (Amsterdam) (152,1988-)'
_journal_page_first 429
_journal_page_last 436
_journal_paper_doi 10.1016/0921-4534(93)90046-S
_journal_volume 218
_journal_year 1993
_chemical_formula_structural 'Y Ba2 Cu2.95 (C O3)0.35 O6.6'
_chemical_formula_sum 'C0.35 Ba2 Cu2.95 O7.65 Y'
_chemical_name_systematic
;
Yttrium barium copper carbonate oxide (1/2/2.95/0.35/6.6)
;
_space_group_IT_number 123
_symmetry_cell_setting tetragonal
_symmetry_Int_Tables_number 123
_symmetry_space_group_name_Hall '-P 4 2'
_symmetry_space_group_name_H-M 'P 4/m m m'
_cell_angle_alpha 90
_cell_angle_beta 90
_cell_angle_gamma 90
_cell_formula_units_Z 1
_cell_length_a 3.8706(4)
_cell_length_b 3.8706(4)
_cell_length_c 11.612(1)
_cell_volume 174.0
_refine_ls_R_factor_all 0.055
_cod_depositor_comments
;
 Correcting the summary chemical formula by changing it from
 'Ba2 Cu2.95 O7.65 Y' to 'C0.35 Ba2 Cu2.95 O7.65 Y'.

 Antanas Vaitkus,
 2018-07-07
;
_cod_database_code 1001578

loop_
_symmetry_equiv_pos_as_xyz
x,y,z
-x,-y,z
-x,y,z
x,-y,z
-y,x,z
y,-x,z
y,x,z
-y,-x,z
-x,-y,-z
x,y,-z
x,-y,-z
-x,y,-z
y,-x,-z
-y,x,-z
-y,-x,-z
y,x,-z

loop_
_atom_site_label
_atom_site_type_symbol
_atom_site_symmetry_multiplicity
_atom_site_Wyckoff_symbol
_atom_site_fract_x
_atom_site_fract_y
_atom_site_fract_z
_atom_site_occupancy
_atom_site_attached_hydrogens
_atom_site_calc_flag
Y1 Y3+ 1 d 0.5 0.5 0.5 1. 0 d
Ba1 Ba2+ 2 h 0.5 0.5 0.1829 1. 0 d
Cu1 Cu2+ 1 a 0. 0. 0. 0.55 0 d
Cu2 Cu2+ 4 j 0.0365 0.0365 0. 0.1 0 d
Cu3 Cu2+ 2 g 0. 0. 0.3535 1. 0 d
O1 O2- 2 f 0. 0.5 0. 0.3 0 d
O2 O2- 2 g 0. 0. 0.154 1. 0 d
O3 O2- 4 i 0. 0.5 0.374 1. 0 d
C1 C4+ 1 c 0.5 0.5 0. 0.35 0 d
O4 O2- 8 p 0.202 0.337 0. 0.13 0 d

loop_
_atom_type_symbol
_atom_type_oxidation_number
Y3+ 3.000
Ba2+ 2.000
Cu2+ 2.330
O2- -2.000
C4+ 4.000
